data_2015164
loop_
_publ_author_name
'You-Huan Wei'
'An-Zhi Tan'
'Zi-Lu Chen'
'Fu-Pei Liang'
'Rui-Xiang Hu'

_publ_section_title
;Poly[[cobalt(II)-di-\m~3~-3,5-diaminobenzoato-\k^3^<i>N</i>:<i>N</i>':<i>O</i>]
 monohydrate]
;
_journal_coeditor_code HJ1066
_journal_issue 10
_journal_name_full 'Acta Crystallographica Section C'
_journal_page_first m453
_journal_page_last m455
_journal_paper_doi 10.1107/S0108270105028349
_journal_volume 61
_journal_year 2005
_chemical_formula_iupac '[Co (C7 H7 N2 O2)2)] , H2 O'
_chemical_formula_moiety 'C14 H14 Co N4 O4 , H2 O'
_chemical_formula_sum 'C14 H16 Co N4 O5'
_chemical_formula_weight 379.24
_chemical_name_systematic
;
Poly[[cobalt(II)-di-\m~3~-3,5-diaminobenzoato-\kN:\kN':\kO] monohydrate]
;
_space_group_IT_number 14
_symmetry_cell_setting monoclinic
_symmetry_space_group_name_Hall '-P 2ybc'
_symmetry_space_group_name_H-M 'P 1 21/c 1'
_atom_sites_solution_hydrogens geom
_atom_sites_solution_primary direct
_atom_sites_solution_secondary difmap
_audit_creation_method SHELXL97
_cell_angle_alpha 90.00
_cell_angle_beta 106.4440(10)
_cell_angle_gamma 90.00
_cell_formula_units_Z 2
_cell_length_a 7.4666(6)
_cell_length_b 10.0219(8)
_cell_length_c 10.3856(8)
_cell_measurement_reflns_used 3477
_cell_measurement_temperature 294(2)
_cell_measurement_theta_max 27.92
_cell_measurement_theta_min 2.84
_cell_volume 745.36(10)
_computing_cell_refinement SMART
_computing_data_collection 'SMART (Bruker, 1998)'
_computing_data_reduction 'SAINT (Bruker, 1998)'
_computing_molecular_graphics 'SHELXTL (Bruker, 1998)'
_computing_publication_material SHELXTL
_computing_structure_refinement 'SHELXL97 (Sheldrick, 1997)'
_computing_structure_solution 'SHELXS97 (Sheldrick, 1997)'
_diffrn_ambient_temperature 294(2)
_diffrn_measured_fraction_theta_full 0.993
_diffrn_measured_fraction_theta_max 0.993
_diffrn_measurement_device_type 'Bruker SMART CCD area-detector'
_diffrn_measurement_method '\f and \w'
_diffrn_radiation_monochromator graphite
_diffrn_radiation_source 'fine-focus sealed tube'
_diffrn_radiation_type MoK\a
_diffrn_radiation_wavelength 0.71073
_diffrn_reflns_av_R_equivalents 0.0118
_diffrn_reflns_av_sigmaI/netI 0.0111
_diffrn_reflns_limit_h_max 9
_diffrn_reflns_limit_h_min -9
_diffrn_reflns_limit_k_max 9
_diffrn_reflns_limit_k_min -13
_diffrn_reflns_limit_l_max 13
_diffrn_reflns_limit_l_min -13
_diffrn_reflns_number 4846
_diffrn_reflns_theta_full 27.92
_diffrn_reflns_theta_max 27.92
_diffrn_reflns_theta_min 2.84
_exptl_absorpt_coefficient_mu 1.187
_exptl_absorpt_correction_T_max 0.820
_exptl_absorpt_correction_T_min 0.760
_exptl_absorpt_correction_type multi-scan
_exptl_absorpt_process_details '(SADABS; Bruker, 1998)'
_exptl_crystal_colour brown
_exptl_crystal_density_diffrn 1.690
_exptl_crystal_density_method 'not measured'
_exptl_crystal_description block
_exptl_crystal_F_000 390
_exptl_crystal_size_max 0.22
_exptl_crystal_size_mid 0.20
_exptl_crystal_size_min 0.16
_refine_diff_density_max 0.585
_refine_diff_density_min -0.353
_refine_ls_extinction_method none
_refine_ls_goodness_of_fit_ref 1.045
_refine_ls_hydrogen_treatment constr
_refine_ls_matrix_type full
_refine_ls_number_parameters 115
_refine_ls_number_reflns 1771
_refine_ls_number_restraints 0
_refine_ls_restrained_S_all 1.045
_refine_ls_R_factor_all 0.0299
_refine_ls_R_factor_gt 0.0279
_refine_ls_shift/su_max 0.003
_refine_ls_shift/su_mean 0.000
_refine_ls_structure_factor_coef Fsqd
_refine_ls_weighting_details 'calc w = 1/[\s^2^(Fo^2^)+(0.0423P)^2^+0.6967P] where P = (Fo^2^+2Fc^2^)/3'
_refine_ls_weighting_scheme calc
_refine_ls_wR_factor_gt 0.0773
_refine_ls_wR_factor_ref 0.0789
_reflns_number_gt 1646
_reflns_number_total 1771
_reflns_threshold_expression I>2\s(I)
_cod_data_source_file hj1066.cif
_cod_data_source_block I
_cod_original_sg_symbol_H-M 'P 21/c'
_cod_database_code 2015164
_cod_database_fobs_code 2015164

loop_
_symmetry_equiv_pos_as_xyz
'x, y, z'
'-x, y+1/2, -z+1/2'
'-x, -y, -z'
'x, -y-1/2, z-1/2'

loop_
_atom_site_label
_atom_site_fract_x
_atom_site_fract_y
_atom_site_fract_z
_atom_site_U_iso_or_equiv
_atom_site_adp_type
_atom_site_calc_flag
_atom_site_refinement_flags
_atom_site_occupancy
_atom_site_disorder_assembly
_atom_site_disorder_group
_atom_site_type_symbol
Co1 0.0000 0.0000 0.0000 0.01493(11) Uani d S 1 . . Co
O1 0.27215(16) 0.05111(14) 0.08842(13) 0.0248(3) Uani d . 1 . . O
O2 0.24750(19) 0.21828(18) 0.22328(18) 0.0469(5) Uani d . 1 . . O
N1 0.90098(19) 0.29567(14) 0.52129(13) 0.0181(3) Uani d . 1 . . N
H1A 0.9990 0.2517 0.5749 0.022 Uiso calc R 1 . . H
H1B 0.8163 0.3034 0.5677 0.022 Uiso calc R 1 . . H
N2 0.96145(19) -0.05083(14) 0.20216(14) 0.0188(3) Uani d . 1 . . N
H2A 0.9106 -0.1328 0.1962 0.023 Uiso calc R 1 . . H
H2B 1.0755 -0.0559 0.2615 0.023 Uiso calc R 1 . . H
C1 0.3394(2) 0.13543(18) 0.18033(17) 0.0224(3) Uani d . 1 . . C
C2 0.5485(2) 0.13008(17) 0.24332(17) 0.0203(3) Uani d . 1 . . C
C3 0.6293(2) 0.21441(18) 0.35034(18) 0.0229(3) Uani d . 1 . . C
H3 0.5556 0.2745 0.3808 0.028 Uiso calc R 1 . . H
C4 0.8206(2) 0.20865(16) 0.41162(16) 0.0176(3) Uani d . 1 . . C
C5 0.9317(2) 0.12022(16) 0.36489(15) 0.0177(3) Uani d . 1 . . C
H5 1.0598 0.1170 0.4054 0.021 Uiso calc R 1 . . H
C6 0.8502(2) 0.03658(16) 0.25718(16) 0.0168(3) Uani d . 1 . . C
C7 0.6583(2) 0.04102(17) 0.19662(16) 0.0186(3) Uani d . 1 . . C
H7 0.6039 -0.0154 0.1252 0.022 Uiso calc R 1 . . H
O3 0.3745(11) 0.9194(9) 0.3907(7) 0.129(3) Uani d P 0.50 . . O
H3A 0.4641 0.9080 0.4638 0.193 Uiso d PR 0.50 . . H
H3B 0.4209 0.9342 0.3261 0.193 Uiso d PR 0.50 . . H

loop_
_atom_site_aniso_label
_atom_site_aniso_U_11
_atom_site_aniso_U_22
_atom_site_aniso_U_33
_atom_site_aniso_U_12
_atom_site_aniso_U_13
_atom_site_aniso_U_23
Co1 0.00980(16) 0.01681(17) 0.01596(17) 0.00037(10) 0.00003(11) -0.00137(10)
O1 0.0113(5) 0.0320(7) 0.0277(6) -0.0019(5) 0.0000(4) -0.0115(5)
O2 0.0171(6) 0.0557(10) 0.0584(10) 0.0085(6) -0.0047(6) -0.0352(8)
N1 0.0146(6) 0.0197(7) 0.0173(6) -0.0020(5) 0.0000(5) -0.0020(5)
N2 0.0158(6) 0.0196(7) 0.0205(6) 0.0025(5) 0.0043(5) -0.0003(5)
C1 0.0128(7) 0.0268(8) 0.0249(8) -0.0006(6) 0.0008(6) -0.0063(7)
C2 0.0125(7) 0.0229(8) 0.0230(8) -0.0013(6) 0.0010(6) -0.0046(6)
C3 0.0141(7) 0.0248(8) 0.0273(8) 0.0007(6) 0.0018(6) -0.0089(7)
C4 0.0152(7) 0.0176(7) 0.0178(7) -0.0036(6) 0.0009(6) -0.0012(6)
C5 0.0120(7) 0.0207(7) 0.0188(7) -0.0006(6) 0.0015(5) 0.0016(6)
C6 0.0151(7) 0.0177(7) 0.0178(7) 0.0002(6) 0.0052(6) 0.0017(6)
C7 0.0144(7) 0.0210(7) 0.0192(7) -0.0025(6) 0.0025(6) -0.0036(6)
O3 0.145(6) 0.165(7) 0.087(4) 0.003(6) 0.051(4) 0.043(5)

loop_
_atom_type_symbol
_atom_type_description
_atom_type_scat_dispersion_real
_atom_type_scat_dispersion_imag
_atom_type_scat_source
C C 0.0033 0.0016 'International Tables Vol C Tables 4.2.6.8 and 6.1.1.4'
H H 0.0000 0.0000 'International Tables Vol C Tables 4.2.6.8 and 6.1.1.4'
N N 0.0061 0.0033 'International Tables Vol C Tables 4.2.6.8 and 6.1.1.4'
O O 0.0106 0.0060 'International Tables Vol C Tables 4.2.6.8 and 6.1.1.4'
Co Co 0.3494 0.9721 'International Tables Vol C Tables 4.2.6.8 and 6.1.1.4'

loop_
_geom_angle_atom_site_label_1
_geom_angle_atom_site_label_2
_geom_angle_atom_site_label_3
_geom_angle_site_symmetry_1
_geom_angle_site_symmetry_3
_geom_angle
_geom_angle_publ_flag
O1 Co1 O1 . 3 180.0 yes
O1 Co1 N1 . 2_645 87.65(5) yes
O1 Co1 N1 3 2_645 92.35(5) yes
O1 Co1 N1 . 4_465 92.35(5) yes
O1 Co1 N1 3 4_465 87.65(5) yes
N1 Co1 N1 2_645 4_465 180.0 yes
O1 Co1 N2 . 1_455 90.63(5) yes
O1 Co1 N2 3 1_455 89.37(5) yes
N1 Co1 N2 2_645 1_455 91.05(5) yes
N1 Co1 N2 4_465 1_455 88.95(5) yes
O1 Co1 N2 . 3_655 89.37(5) yes
O1 Co1 N2 3 3_655 90.63(5) yes
N1 Co1 N2 2_645 3_655 88.95(5) yes
N1 Co1 N2 4_465 3_655 91.05(5) yes
N2 Co1 N2 1_455 3_655 180.00(6) yes
C1 O1 Co1 . . 129.57(11) yes
C4 N1 Co1 . 2_655 124.36(10) no
C4 N1 H1A . . 106.2 no
Co1 N1 H1A 2_655 . 106.2 no
C4 N1 H1B . . 106.2 no
Co1 N1 H1B 2_655 . 106.2 no
H1A N1 H1B . . 106.4 no
C6 N2 Co1 . 1_655 118.30(10) no
C6 N2 H2A . . 107.7 no
Co1 N2 H2A 1_655 . 107.7 no
C6 N2 H2B . . 107.7 no
Co1 N2 H2B 1_655 . 107.7 no
H2A N2 H2B . . 107.1 no
O2 C1 O1 . . 125.23(16) no
O2 C1 C2 . . 118.50(15) no
O1 C1 C2 . . 116.25(15) no
C7 C2 C3 . . 120.27(15) no
C7 C2 C1 . . 120.70(14) no
C3 C2 C1 . . 119.02(15) no
C4 C3 C2 . . 119.84(15) no
C4 C3 H3 . . 120.1 no
C2 C3 H3 . . 120.1 no
C3 C4 C5 . . 120.22(15) no
C3 C4 N1 . . 119.08(15) no
C5 C4 N1 . . 120.69(14) no
C4 C5 C6 . . 119.68(14) no
C4 C5 H5 . . 120.2 no
C6 C5 H5 . . 120.2 no
C5 C6 C7 . . 120.23(15) no
C5 C6 N2 . . 121.15(14) no
C7 C6 N2 . . 118.55(14) no
C2 C7 C6 . . 119.76(15) no
C2 C7 H7 . . 120.1 no
C6 C7 H7 . . 120.1 no
H3A O3 H3B . . 109.2 no

loop_
_geom_bond_atom_site_label_1
_geom_bond_atom_site_label_2
_geom_bond_site_symmetry_2
_geom_bond_distance
_geom_bond_publ_flag
Co1 O1 . 2.0441(12) yes
Co1 O1 3 2.0441(12) yes
Co1 N1 2_645 2.2094(14) yes
Co1 N1 4_465 2.2095(14) yes
Co1 N2 1_455 2.2567(14) yes
Co1 N2 3_655 2.2567(14) yes
O1 C1 . 1.267(2) no
O2 C1 . 1.238(2) no
N1 C4 . 1.425(2) no
N1 Co1 2_655 2.2094(14) no
N1 H1A . 0.9000 no
N1 H1B . 0.9000 no
N2 C6 . 1.433(2) no
N2 Co1 1_655 2.2567(14) no
N2 H2A . 0.9000 no
N2 H2B . 0.9000 no
C1 C2 . 1.513(2) no
C2 C7 . 1.389(2) no
C2 C3 . 1.391(2) no
C3 C4 . 1.391(2) no
C3 H3 . 0.9300 no
C4 C5 . 1.392(2) no
C5 C6 . 1.393(2) no
C5 H5 . 0.9300 no
C6 C7 . 1.393(2) no
C7 H7 . 0.9300 no
O3 H3A . 0.8655 no
O3 H3B . 0.8506 no

loop_
_geom_hbond_atom_site_label_D
_geom_hbond_atom_site_label_H
_geom_hbond_atom_site_label_A
_geom_hbond_site_symmetry_A
_geom_hbond_distance_DH
_geom_hbond_distance_HA
_geom_hbond_distance_DA
_geom_hbond_angle_DHA
_geom_hbond_publ_flag
O3 H3A O3 3_676 0.87 2.39 2.977(16) 126 yes
N2 H2B O3 1_645 0.90 2.27 3.165(8) 173 yes
N2 H2A O2 2_645 0.90 2.21 3.012(2) 148 yes
N1 H1A O2 4_666 0.90 2.07 2.8357(19) 142 yes

loop_
_geom_torsion_atom_site_label_1
_geom_torsion_atom_site_label_2
_geom_torsion_atom_site_label_3
_geom_torsion_atom_site_label_4
_geom_torsion_site_symmetry_1
_geom_torsion
O1 Co1 O1 C1 3 124.8(17)
N1 Co1 O1 C1 2_645 -147.16(16)
N1 Co1 O1 C1 4_465 32.84(16)
N2 Co1 O1 C1 1_455 -56.13(16)
N2 Co1 O1 C1 3_655 123.87(16)
Co1 O1 C1 O2 . -10.4(3)
Co1 O1 C1 C2 . 168.03(12)
O2 C1 C2 C7 . -178.50(19)
O1 C1 C2 C7 . 3.0(3)
O2 C1 C2 C3 . 2.5(3)
O1 C1 C2 C3 . -176.06(17)
C7 C2 C3 C4 . -0.6(3)
C1 C2 C3 C4 . 178.44(16)
C2 C3 C4 C5 . 1.0(3)
C2 C3 C4 N1 . -179.90(15)
Co1 N1 C4 C3 2_655 -87.68(18)
Co1 N1 C4 C5 2_655 91.43(17)
C3 C4 C5 C6 . -0.6(2)
N1 C4 C5 C6 . -179.70(14)
C4 C5 C6 C7 . -0.2(2)
C4 C5 C6 N2 . 176.82(15)
Co1 N2 C6 C5 1_655 -107.32(15)
Co1 N2 C6 C7 1_655 69.72(18)
C3 C2 C7 C6 . -0.2(3)
C1 C2 C7 C6 . -179.19(16)
C5 C6 C7 C2 . 0.5(2)
N2 C6 C7 C2 . -176.52(15)
